data_2216982
loop_
_publ_author_name
'Fazaeli, Yousef'
'Amini, Mostafa M.'
'Shan Gao'
'Ng, Seik Weng'

_publ_section_title
;
 8-Hydroxy-2-methylquinoline
;
_journal_coeditor_code CI2524
_journal_issue 1
_journal_name_full 'Acta Crystallographica Section E'
_journal_page_first o97
_journal_page_last o97
_journal_paper_doi 10.1107/S1600536807063246
_journal_volume 64
_journal_year 2008
_chemical_formula_iupac 'C10 H9 N O'
_chemical_formula_moiety 'C10 H9 N O'
_chemical_formula_sum 'C10 H9 N O'
_chemical_formula_weight 159.18
_chemical_name_systematic
;
8-Hydroxy-2-methylquinoline
;
_space_group_IT_number 61
_symmetry_cell_setting orthorhombic
_symmetry_space_group_name_Hall '-P 2ac 2ab'
_symmetry_space_group_name_H-M 'P b c a'
_atom_sites_solution_hydrogens geom
_atom_sites_solution_primary direct
_atom_sites_solution_secondary difmap
_audit_creation_method SHELXL-97
_cell_angle_alpha 90.00
_cell_angle_beta 90.00
_cell_angle_gamma 90.00
_cell_formula_units_Z 16
_cell_length_a 12.6542(5)
_cell_length_b 10.9976(6)
_cell_length_c 23.6264(10)
_cell_measurement_reflns_used 15421
_cell_measurement_temperature 295(2)
_cell_measurement_theta_max 27.5
_cell_measurement_theta_min 3.0
_cell_volume 3288.0(3)
_computing_cell_refinement 'RAPID-AUTO(Rigaku, 1998)'
_computing_data_collection 'RAPID-AUTO (Rigaku, 1998)'
_computing_data_reduction 'CrystalStructure (Rigaku/MSC, 2002)'
_computing_molecular_graphics 'X-SEED (Barbour, 2001)'
_computing_publication_material 'publCIF (Westrip, 2007)'
_computing_structure_refinement 'SHELXL97 (Sheldrick, 1997)'
_computing_structure_solution 'SHELXS97 (Sheldrick, 1997)'
_diffrn_ambient_temperature 295(2)
_diffrn_detector_area_resol_mean 10.000
_diffrn_measured_fraction_theta_full 0.998
_diffrn_measured_fraction_theta_max 0.998
_diffrn_measurement_device_type 'Rigaku R-AXIS RAPID'
_diffrn_measurement_method \w-scans
_diffrn_radiation_monochromator graphite
_diffrn_radiation_source 'fine-focus sealed tube'
_diffrn_radiation_type MoK\a
_diffrn_radiation_wavelength 0.71073
_diffrn_reflns_av_R_equivalents 0.0469
_diffrn_reflns_av_sigmaI/netI 0.0284
_diffrn_reflns_limit_h_max 16
_diffrn_reflns_limit_h_min -16
_diffrn_reflns_limit_k_max 14
_diffrn_reflns_limit_k_min -14
_diffrn_reflns_limit_l_max 26
_diffrn_reflns_limit_l_min -30
_diffrn_reflns_number 30335
_diffrn_reflns_theta_full 27.48
_diffrn_reflns_theta_max 27.48
_diffrn_reflns_theta_min 3.00
_diffrn_standards_number 0
_exptl_absorpt_coefficient_mu 0.084
_exptl_absorpt_correction_T_max 0.9793
_exptl_absorpt_correction_T_min 0.9752
_exptl_absorpt_correction_type multi-scan
_exptl_absorpt_process_details '(ABSCOR; Higashi, 1995)'
_exptl_crystal_colour Colourless
_exptl_crystal_density_diffrn 1.286
_exptl_crystal_density_method 'not measured'
_exptl_crystal_description Block
_exptl_crystal_F_000 1344
_exptl_crystal_size_max 0.30
_exptl_crystal_size_mid 0.25
_exptl_crystal_size_min 0.25
_refine_diff_density_max 0.219
_refine_diff_density_min -0.210
_refine_ls_extinction_coef 0.0065(13)
_refine_ls_extinction_expression Fc^*^=kFc[1+0.001xFc^2^\l^3^/sin(2\q)]^-1/4^
_refine_ls_extinction_method SHELXL
_refine_ls_goodness_of_fit_ref 1.095
_refine_ls_hydrogen_treatment mixed
_refine_ls_matrix_type full
_refine_ls_number_parameters 228
_refine_ls_number_reflns 3769
_refine_ls_number_restraints 2
_refine_ls_restrained_S_all 1.095
_refine_ls_R_factor_all 0.0984
_refine_ls_R_factor_gt 0.0529
_refine_ls_shift/su_max 0.001
_refine_ls_shift/su_mean <0.001
_refine_ls_structure_factor_coef Fsqd
_refine_ls_weighting_details 'calc w=1/[\s^2^(Fo^2^)+(0.1035P)^2^] where P=(Fo^2^+2Fc^2^)/3'
_refine_ls_weighting_scheme calc
_refine_ls_wR_factor_gt 0.1449
_refine_ls_wR_factor_ref 0.1875
_reflns_number_gt 2055
_reflns_number_total 3769
_reflns_threshold_expression I>2\s(I)
_cod_data_source_file ci2524.cif
_cod_data_source_block I
_cod_depositor_comments
;
The following automatic conversions were performed:
'_symmetry_cell_setting' value 'Orthorhombic' changed to 'orthorhombic'
according to '/home/saulius/struct/CIF-dictionaries/cif_core.dic'
dictionary named 'cif_core.dic' version 2.4.1 from 2010-06-29.

Automatic conversion script
Id: cif_fix_enum 1527 2010-12-29 10:47:43Z saulius 

The following automatic conversions were performed:

'_symmetry_cell_setting' value 'Orthorhombic' changed to
'orthorhombic' according to
/home/saulius/struct/CIF-dictionaries/cif_core.dic dictionary named
'cif_core.dic' version 2.4.1 from 2010-06-29.

Automatic conversion script
Id: cif_fix_values 1715 2011-07-08 13:25:40Z adriana 
;
_cod_database_code 2216982
_cod_database_fobs_code 2216982

loop_
_symmetry_equiv_pos_as_xyz
'x, y, z'
'-x+1/2, -y, z+1/2'
'x+1/2, -y+1/2, -z'
'-x, y+1/2, -z+1/2'
'-x, -y, -z'
'x-1/2, y, -z-1/2'
'-x-1/2, y-1/2, z'
'x, -y-1/2, z-1/2'

loop_
_atom_site_type_symbol
_atom_site_label
_atom_site_fract_x
_atom_site_fract_y
_atom_site_fract_z
_atom_site_U_iso_or_equiv
_atom_site_adp_type
_atom_site_calc_flag
_atom_site_refinement_flags
_atom_site_occupancy
O O1 0.75378(11) 0.58979(15) 0.60707(6) 0.0612(4) Uani d D 1
H H1O 0.712(2) 0.644(2) 0.6204(12) 0.117(11) Uiso d D 1
O O2 0.49093(12) 0.60686(17) 0.66008(6) 0.0703(5) Uani d D 1
H H2O 0.534(2) 0.650(3) 0.6411(12) 0.127(12) Uiso d D 1
N N1 0.58151(11) 0.69189(15) 0.55393(6) 0.0467(4) Uani d . 1
N N2 0.66746(12) 0.72562(15) 0.70068(7) 0.0501(4) Uani d . 1
C C1 0.64032(13) 0.60751(17) 0.52540(7) 0.0440(4) Uani d . 1
C C2 0.72545(14) 0.55220(19) 0.55461(8) 0.0474(5) Uani d . 1
C C3 0.78109(15) 0.4604(2) 0.52974(9) 0.0544(5) Uani d . 1
H H3 0.8351 0.4222 0.5496 0.065 Uiso calc R 1
C C4 0.75763(16) 0.4235(2) 0.47477(9) 0.0580(6) Uani d . 1
H H4 0.7958 0.3601 0.4586 0.070 Uiso calc R 1
C C5 0.67994(15) 0.4782(2) 0.44415(8) 0.0563(5) Uani d . 1
H H5 0.6671 0.4546 0.4070 0.068 Uiso calc R 1
C C6 0.61901(14) 0.57120(19) 0.46936(8) 0.0483(5) Uani d . 1
C C7 0.53480(15) 0.6315(2) 0.44188(8) 0.0574(6) Uani d . 1
H H7 0.5183 0.6126 0.4046 0.069 Uiso calc R 1
C C8 0.47827(16) 0.7167(2) 0.46992(9) 0.0577(6) Uani d . 1
H H8 0.4236 0.7573 0.4517 0.069 Uiso calc R 1
C C9 0.50225(14) 0.74416(19) 0.52701(8) 0.0511(5) Uani d . 1
C C10 0.43762(18) 0.8347(2) 0.55908(10) 0.0708(7) Uani d . 1
H H10A 0.4510 0.8260 0.5989 0.106 Uiso calc R 1
H H10B 0.3640 0.8208 0.5517 0.106 Uiso calc R 1
H H10C 0.4563 0.9154 0.5473 0.106 Uiso calc R 1
C C11 0.60152(14) 0.66840(18) 0.73818(8) 0.0482(5) Uani d . 1
C C12 0.51288(15) 0.6056(2) 0.71618(8) 0.0540(5) Uani d . 1
C C13 0.44816(16) 0.5426(2) 0.75192(9) 0.0651(6) Uani d . 1
H H13 0.3903 0.5008 0.7374 0.078 Uiso calc R 1
C C14 0.4678(2) 0.5401(3) 0.81019(10) 0.0758(7) Uani d . 1
H H14 0.4230 0.4963 0.8338 0.091 Uiso calc R 1
C C15 0.5506(2) 0.6003(3) 0.83250(9) 0.0727(7) Uani d . 1
H H15 0.5624 0.5981 0.8713 0.087 Uiso calc R 1
C C16 0.61957(15) 0.6667(2) 0.79724(8) 0.0563(5) Uani d . 1
C C17 0.70723(18) 0.7335(2) 0.81663(9) 0.0686(7) Uani d . 1
H H17 0.7214 0.7378 0.8552 0.082 Uiso calc R 1
C C18 0.77087(17) 0.7914(2) 0.77952(9) 0.0663(6) Uani d . 1
H H18 0.8283 0.8360 0.7926 0.080 Uiso calc R 1
C C19 0.75035(15) 0.7842(2) 0.72081(9) 0.0548(5) Uani d . 1
C C20 0.82399(19) 0.8427(2) 0.67981(10) 0.0756(7) Uani d . 1
H H20A 0.8021 0.8239 0.6419 0.113 Uiso calc R 1
H H20B 0.8943 0.8126 0.6859 0.113 Uiso calc R 1
H H20C 0.8230 0.9292 0.6852 0.113 Uiso calc R 1

loop_
_atom_site_aniso_label
_atom_site_aniso_U_11
_atom_site_aniso_U_22
_atom_site_aniso_U_33
_atom_site_aniso_U_12
_atom_site_aniso_U_13
_atom_site_aniso_U_23
O1 0.0610(8) 0.0722(11) 0.0505(8) 0.0135(7) -0.0151(7) -0.0101(7)
O2 0.0653(9) 0.0976(14) 0.0480(8) -0.0233(9) -0.0058(7) -0.0011(8)
N1 0.0446(8) 0.0474(10) 0.0480(9) -0.0003(7) -0.0025(7) -0.0011(7)
N2 0.0519(9) 0.0510(10) 0.0472(9) 0.0005(7) -0.0025(7) 0.0006(7)
C1 0.0424(9) 0.0459(11) 0.0436(10) -0.0044(8) 0.0001(8) 0.0012(8)
C2 0.0453(10) 0.0522(13) 0.0447(10) -0.0002(8) -0.0032(8) -0.0014(9)
C3 0.0496(10) 0.0569(14) 0.0569(12) 0.0058(9) -0.0013(9) -0.0021(10)
C4 0.0551(11) 0.0561(13) 0.0629(13) 0.0015(10) 0.0084(10) -0.0107(10)
C5 0.0572(11) 0.0649(15) 0.0468(11) -0.0067(10) 0.0012(9) -0.0092(10)
C6 0.0469(10) 0.0535(12) 0.0444(10) -0.0077(9) -0.0015(8) 0.0006(8)
C7 0.0580(11) 0.0683(15) 0.0457(11) -0.0061(10) -0.0076(9) 0.0024(10)
C8 0.0523(11) 0.0643(14) 0.0565(12) 0.0021(10) -0.0112(9) 0.0088(11)
C9 0.0456(10) 0.0498(12) 0.0580(12) -0.0007(9) -0.0035(9) 0.0054(9)
C10 0.0630(12) 0.0677(17) 0.0816(16) 0.0154(11) -0.0038(11) -0.0077(13)
C11 0.0507(10) 0.0497(12) 0.0443(10) 0.0064(9) 0.0006(8) -0.0018(8)
C12 0.0521(10) 0.0619(14) 0.0482(11) -0.0001(9) 0.0016(9) -0.0026(9)
C13 0.0565(12) 0.0762(17) 0.0625(14) -0.0072(11) 0.0075(10) 0.0017(12)
C14 0.0747(15) 0.087(2) 0.0660(15) 0.0006(13) 0.0227(12) 0.0095(13)
C15 0.0825(16) 0.090(2) 0.0458(12) 0.0035(14) 0.0082(11) 0.0029(12)
C16 0.0632(12) 0.0614(14) 0.0441(10) 0.0094(10) -0.0013(9) -0.0026(10)
C17 0.0759(14) 0.0834(18) 0.0465(12) 0.0016(13) -0.0129(11) -0.0078(11)
C18 0.0664(13) 0.0716(17) 0.0608(13) -0.0041(12) -0.0157(11) -0.0100(11)
C19 0.0539(11) 0.0508(13) 0.0595(12) 0.0017(9) -0.0057(10) -0.0016(10)
C20 0.0762(15) 0.0700(17) 0.0804(16) -0.0200(12) -0.0057(12) 0.0064(13)

loop_
_atom_type_symbol
_atom_type_description
_atom_type_scat_dispersion_real
_atom_type_scat_dispersion_imag
_atom_type_scat_source
C C 0.0033 0.0016 'International Tables Vol C Tables 4.2.6.8 and 6.1.1.4'
H H 0.0000 0.0000 'International Tables Vol C Tables 4.2.6.8 and 6.1.1.4'
N N 0.0061 0.0033 'International Tables Vol C Tables 4.2.6.8 and 6.1.1.4'
O O 0.0106 0.0060 'International Tables Vol C Tables 4.2.6.8 and 6.1.1.4'

loop_
_geom_angle_atom_site_label_1
_geom_angle_atom_site_label_2
_geom_angle_atom_site_label_3
_geom_angle
C2 O1 H1O 113(2)
C12 O2 H2O 113(2)
C9 N1 C1 118.15(16)
C19 N2 C11 118.38(17)
N1 C1 C6 123.48(16)
N1 C1 C2 117.72(16)
C6 C1 C2 118.79(17)
O1 C2 C3 118.90(17)
O1 C2 C1 121.06(17)
C3 C2 C1 120.04(18)
C2 C3 C4 120.50(18)
C2 C3 H3 119.8
C4 C3 H3 119.8
C5 C4 C3 121.4(2)
C5 C4 H4 119.3
C3 C4 H4 119.3
C4 C5 C6 119.38(19)
C4 C5 H5 120.3
C6 C5 H5 120.3
C1 C6 C5 119.80(17)
C1 C6 C7 116.30(18)
C5 C6 C7 123.90(19)
C8 C7 C6 119.93(19)
C8 C7 H7 120.0
C6 C7 H7 120.0
C7 C8 C9 120.10(18)
C7 C8 H8 120.0
C9 C8 H8 120.0
N1 C9 C8 121.96(19)
N1 C9 C10 117.50(18)
C8 C9 C10 120.53(18)
C9 C10 H10A 109.5
C9 C10 H10B 109.5
H10A C10 H10B 109.5
C9 C10 H10C 109.5
H10A C10 H10C 109.5
H10B C10 H10C 109.5
N2 C11 C16 123.07(17)
N2 C11 C12 117.97(17)
C16 C11 C12 118.93(18)
O2 C12 C13 119.17(19)
O2 C12 C11 121.11(18)
C13 C12 C11 119.72(19)
C12 C13 C14 120.8(2)
C12 C13 H13 119.6
C14 C13 H13 119.6
C15 C14 C13 120.9(2)
C15 C14 H14 119.6
C13 C14 H14 119.6
C14 C15 C16 120.3(2)
C14 C15 H15 119.8
C16 C15 H15 119.8
C17 C16 C15 124.4(2)
C17 C16 C11 116.22(19)
C15 C16 C11 119.33(19)
C18 C17 C16 120.33(19)
C18 C17 H17 119.8
C16 C17 H17 119.8
C17 C18 C19 120.1(2)
C17 C18 H18 119.9
C19 C18 H18 119.9
N2 C19 C18 121.8(2)
N2 C19 C20 118.26(18)
C18 C19 C20 119.95(19)
C19 C20 H20A 109.5
C19 C20 H20B 109.5
H20A C20 H20B 109.5
C19 C20 H20C 109.5
H20A C20 H20C 109.5
H20B C20 H20C 109.5

loop_
_geom_bond_atom_site_label_1
_geom_bond_atom_site_label_2
_geom_bond_distance
O1 C2 1.355(2)
O1 H1O 0.86(3)
O2 C12 1.354(2)
O2 H2O 0.85(3)
N1 C9 1.319(2)
N1 C1 1.367(2)
N2 C19 1.320(2)
N2 C11 1.370(2)
C1 C6 1.409(2)
C1 C2 1.417(2)
C2 C3 1.364(3)
C3 C4 1.393(3)
C3 H3 0.93
C4 C5 1.361(3)
C4 H4 0.93
C5 C6 1.412(3)
C5 H5 0.93
C6 C7 1.413(3)
C7 C8 1.352(3)
C7 H7 0.93
C8 C9 1.415(3)
C8 H8 0.93
C9 C10 1.494(3)
C10 H10A 0.96
C10 H10B 0.96
C10 H10C 0.96
C11 C16 1.414(3)
C11 C12 1.416(3)
C12 C13 1.365(3)
C13 C14 1.399(3)
C13 H13 0.93
C14 C15 1.348(3)
C14 H14 0.93
C15 C16 1.410(3)
C15 H15 0.93
C16 C17 1.407(3)
C17 C18 1.350(3)
C17 H17 0.930
C18 C19 1.413(3)
C18 H18 0.93
C19 C20 1.490(3)
C20 H20A 0.96
C20 H20B 0.96
C20 H20C 0.96

loop_
_geom_hbond_atom_site_label_D
_geom_hbond_atom_site_label_H
_geom_hbond_atom_site_label_A
_geom_hbond_distance_DH
_geom_hbond_distance_HA
_geom_hbond_distance_DA
_geom_hbond_angle_DHA
_geom_hbond_publ_flag
O1 H1O N2 0.86(3) 2.17(2) 2.884(2) 140(3) yes
O2 H2O N1 0.85(3) 2.19(2) 2.912(2) 142(3) yes

loop_
_geom_torsion_atom_site_label_1
_geom_torsion_atom_site_label_2
_geom_torsion_atom_site_label_3
_geom_torsion_atom_site_label_4
_geom_torsion
C9 N1 C1 C6 -1.7(3)
C9 N1 C1 C2 179.80(17)
N1 C1 C2 O1 -6.1(3)
C6 C1 C2 O1 175.38(17)
N1 C1 C2 C3 174.58(17)
C6 C1 C2 C3 -3.9(3)
O1 C2 C3 C4 -176.79(19)
C1 C2 C3 C4 2.5(3)
C2 C3 C4 C5 0.7(3)
C3 C4 C5 C6 -2.5(3)
N1 C1 C6 C5 -176.28(17)
C2 C1 C6 C5 2.2(3)
N1 C1 C6 C7 3.0(3)
C2 C1 C6 C7 -178.55(17)
C4 C5 C6 C1 1.0(3)
C4 C5 C6 C7 -178.21(19)
C1 C6 C7 C8 -1.5(3)
C5 C6 C7 C8 177.73(19)
C6 C7 C8 C9 -1.0(3)
C1 N1 C9 C8 -1.0(3)
C1 N1 C9 C10 179.00(17)
C7 C8 C9 N1 2.4(3)
C7 C8 C9 C10 -177.6(2)
C19 N2 C11 C16 -1.6(3)
C19 N2 C11 C12 -179.91(18)
N2 C11 C12 O2 -3.1(3)
C16 C11 C12 O2 178.49(19)
N2 C11 C12 C13 176.9(2)
C16 C11 C12 C13 -1.5(3)
O2 C12 C13 C14 -179.4(2)
C11 C12 C13 C14 0.6(4)
C12 C13 C14 C15 0.4(4)
C13 C14 C15 C16 -0.3(4)
C14 C15 C16 C17 179.2(2)
C14 C15 C16 C11 -0.7(4)
N2 C11 C16 C17 3.4(3)
C12 C11 C16 C17 -178.32(19)
N2 C11 C16 C15 -176.7(2)
C12 C11 C16 C15 1.6(3)
C15 C16 C17 C18 177.9(2)
C11 C16 C17 C18 -2.2(3)
C16 C17 C18 C19 -0.6(4)
C11 N2 C19 C18 -1.4(3)
C11 N2 C19 C20 177.9(2)
C17 C18 C19 N2 2.5(4)
C17 C18 C19 C20 -176.7(2)

loop_
_cod_related_entry_id
_cod_related_entry_database
_cod_related_entry_code
1 ChemSpider 12669
